data_2215985
loop_
_publ_author_name
'Braverman, Maxwell A.'
'LaDuca, Robert L.'

_publ_section_title
<i>catena</i>-Poly[[bis(di-4-pyridylamine-\k<i>N</i>)(terephthalato-\k^2^<i>O</i>,<i>O</i>')nickel(II)]-\m-di-4-pyridylamine-\k^2^<i>N</i>:<i>N</i>']
_journal_coeditor_code HG2318
_journal_issue 11
_journal_name_full 'Acta Crystallographica Section E'
_journal_page_first m2780
_journal_page_last m2780
_journal_paper_doi 10.1107/S1600536807051112
_journal_volume 63
_journal_year 2007
_chemical_formula_iupac '[Ni (C8 H4 O4) (C10 H9 N3)3]'
_chemical_formula_sum 'C38 H30 N9 Ni O4'
_chemical_formula_weight 735.42
_chemical_name_systematic
;
<i>catena</i>-poly-[[(terephthalato-\k^2^<i>O</i>:<i>O</i>)bis(di-4-
pyridylamine-\kN)nickel(II)]-\m-di-4-pyridylamine-\k^2^<i>N</i>:<i>N'</i>]
;
_space_group_IT_number 14
_symmetry_cell_setting monoclinic
_symmetry_space_group_name_Hall '-P 2yn'
_symmetry_space_group_name_H-M 'P 1 21/n 1'
_atom_sites_solution_hydrogens geom
_atom_sites_solution_primary direct
_atom_sites_solution_secondary difmap
_audit_creation_method SHELXL-97
_cell_angle_alpha 90.00
_cell_angle_beta 110.281(3)
_cell_angle_gamma 90.00
_cell_formula_units_Z 4
_cell_length_a 17.025(3)
_cell_length_b 11.048(2)
_cell_length_c 18.736(4)
_cell_measurement_reflns_used 39515
_cell_measurement_temperature 173(2)
_cell_measurement_theta_max 28.45
_cell_measurement_theta_min 1.39
_cell_volume 3305.6(11)
_computing_cell_refinement 'SAINT-Plus  (Bruker, 2003)'
_computing_data_collection 'SMART (Bruker, 2001)'
_computing_data_reduction 'SAINT-Plus  (Bruker, 2003)'
_computing_molecular_graphics
;
<i>CrystalMaker</i> (CrystalMaker Software, 2005)
;
_computing_publication_material 'SHELXL97 (Sheldrick, 1997)'
_computing_structure_refinement 'SHELXL97 (Sheldrick, 1997)'
_computing_structure_solution 'SHELXS97 (Sheldrick, 1997)'
_diffrn_ambient_temperature 173(2)
_diffrn_measured_fraction_theta_full 0.999
_diffrn_measured_fraction_theta_max 0.972
_diffrn_measurement_device_type 'Bruker SMART 1K'
_diffrn_measurement_method \w
_diffrn_radiation_monochromator graphite
_diffrn_radiation_source 'fine-focus sealed tube'
_diffrn_radiation_type MoK\a
_diffrn_radiation_wavelength 0.71073
_diffrn_reflns_av_R_equivalents 0.1182
_diffrn_reflns_av_sigmaI/netI 0.1128
_diffrn_reflns_limit_h_max 21
_diffrn_reflns_limit_h_min -22
_diffrn_reflns_limit_k_max 14
_diffrn_reflns_limit_k_min -14
_diffrn_reflns_limit_l_max 24
_diffrn_reflns_limit_l_min -24
_diffrn_reflns_number 39515
_diffrn_reflns_theta_full 25.00
_diffrn_reflns_theta_max 28.45
_diffrn_reflns_theta_min 1.39
_diffrn_standards_decay_% 0
_diffrn_standards_number 0
_exptl_absorpt_coefficient_mu 0.645
_exptl_absorpt_correction_T_max 0.950
_exptl_absorpt_correction_T_min 0.834
_exptl_absorpt_correction_type multi-scan
_exptl_absorpt_process_details '(SADABS; Sheldrick, 1996)'
_exptl_crystal_colour blue
_exptl_crystal_density_diffrn 1.478
_exptl_crystal_density_method 'not measured'
_exptl_crystal_description plate
_exptl_crystal_F_000 1524
_exptl_crystal_size_max 0.38
_exptl_crystal_size_mid 0.14
_exptl_crystal_size_min 0.08
_refine_diff_density_max 1.117
_refine_diff_density_min -0.835
_refine_ls_extinction_method none
_refine_ls_goodness_of_fit_ref 1.016
_refine_ls_hydrogen_treatment mixed
_refine_ls_matrix_type full
_refine_ls_number_parameters 481
_refine_ls_number_reflns 8097
_refine_ls_number_restraints 0
_refine_ls_restrained_S_all 1.016
_refine_ls_R_factor_all 0.1389
_refine_ls_R_factor_gt 0.0682
_refine_ls_shift/su_max 0.000
_refine_ls_shift/su_mean 0.000
_refine_ls_structure_factor_coef Fsqd
_refine_ls_weighting_details 'calc w=1/[\s^2^(Fo^2^)+(0.0719P)^2^+3.6742P] where P=(Fo^2^+2Fc^2^)/3'
_refine_ls_weighting_scheme calc
_refine_ls_wR_factor_gt 0.1398
_refine_ls_wR_factor_ref 0.1682
_reflns_number_gt 4711
_reflns_number_total 8097
_reflns_threshold_expression I>2\s(I)
_cod_data_source_file hg2318.cif
_cod_data_source_block I
_cod_original_cell_volume 3305.7(11)
_cod_original_sg_symbol_H-M 'P 21/n'
_cod_database_code 2215985
_cod_database_fobs_code 2215985

loop_
_symmetry_equiv_pos_as_xyz
'x, y, z'
'-x+1/2, y+1/2, -z+1/2'
'-x, -y, -z'
'x-1/2, -y-1/2, z-1/2'

loop_
_atom_site_type_symbol
_atom_site_label
_atom_site_fract_x
_atom_site_fract_y
_atom_site_fract_z
_atom_site_U_iso_or_equiv
_atom_site_adp_type
_atom_site_calc_flag
_atom_site_refinement_flags
_atom_site_occupancy
Ni Ni1 0.89296(3) 0.64879(4) 0.19611(3) 0.01181(14) Uani d . 1
O O1 0.90765(17) 0.5489(2) 0.29935(15) 0.0182(6) Uani d . 1
O O2 0.90374(17) 0.7477(2) 0.29665(15) 0.0187(6) Uani d . 1
O O3 0.78211(18) 0.6437(3) 0.61865(15) 0.0265(7) Uani d . 1
O O4 0.91737(18) 0.6727(3) 0.68384(15) 0.0232(7) Uani d . 1
N N1 0.7629(2) 0.6457(3) 0.17926(18) 0.0170(7) Uani d . 1
N N2 0.5155(2) 0.6293(3) 0.17493(19) 0.0187(8) Uani d . 1
H H2N 0.490(3) 0.704(5) 0.186(3) 0.044(15) Uiso d . 1
N N3 0.3284(2) 0.3713(4) 0.0703(2) 0.0387(11) Uani d . 1
N N4 1.0226(2) 0.6513(3) 0.21577(18) 0.0153(7) Uani d . 1
N N5 1.2732(2) 0.7399(4) 0.2528(2) 0.0234(8) Uani d . 1
H H5N 1.278(3) 0.781(4) 0.210(3) 0.033(13) Uiso d . 1
N N6 1.4651(3) 0.7791(6) 0.4648(2) 0.0549(15) Uani d . 1
N N7 0.8835(2) 0.4967(3) 0.12859(18) 0.0142(7) Uani d . 1
N N8 0.8390(2) 0.1492(3) 0.03052(19) 0.0169(7) Uani d . 1
H H8N 0.801(3) 0.148(4) -0.017(3) 0.026(12) Uiso d . 1
N N9 0.8784(2) -0.1977(3) 0.12899(18) 0.0136(7) Uani d . 1
C C1 0.7255(2) 0.5395(4) 0.1831(2) 0.0176(9) Uani d . 1
H H1 0.7564 0.4690 0.1864 0.021 Uiso calc R 1
C C2 0.6448(2) 0.5283(3) 0.1824(2) 0.0166(9) Uani d . 1
H H2 0.6227 0.4526 0.1862 0.020 Uiso calc R 1
C C3 0.5969(2) 0.6323(3) 0.1759(2) 0.0150(8) Uani d . 1
C C4 0.6360(2) 0.7443(4) 0.1748(2) 0.0166(9) Uani d . 1
H H4 0.6070 0.8163 0.1725 0.020 Uiso calc R 1
C C5 0.7172(2) 0.7456(3) 0.1770(2) 0.0178(9) Uani d . 1
H H5 0.7422 0.8204 0.1769 0.021 Uiso calc R 1
C C6 0.3238(3) 0.4470(5) 0.1237(3) 0.0344(12) Uani d . 1
H H6 0.2760 0.4440 0.1370 0.041 Uiso calc R 1
C C7 0.3849(3) 0.5299(4) 0.1610(3) 0.0247(10) Uani d . 1
H H7 0.3779 0.5804 0.1980 0.030 Uiso calc R 1
C C8 0.4569(3) 0.5369(4) 0.1424(2) 0.0205(9) Uani d . 1
C C9 0.4629(3) 0.4571(4) 0.0871(2) 0.0284(11) Uani d . 1
H H9 0.5101 0.4571 0.0729 0.034 Uiso calc R 1
C C10 0.3983(3) 0.3783(4) 0.0536(3) 0.0345(12) Uani d . 1
H H10 0.4036 0.3261 0.0166 0.041 Uiso calc R 1
C C11 1.0816(2) 0.6437(4) 0.2848(2) 0.0202(9) Uani d . 1
H H11 1.0646 0.6216 0.3251 0.024 Uiso calc R 1
C C12 1.1652(3) 0.6660(4) 0.3008(2) 0.0223(10) Uani d . 1
H H12 1.2031 0.6564 0.3500 0.027 Uiso calc R 1
C C13 1.1925(2) 0.7032(4) 0.2422(2) 0.0170(9) Uani d . 1
C C14 1.1316(3) 0.7071(4) 0.1691(2) 0.0196(9) Uani d . 1
H H14 1.1466 0.7277 0.1275 0.024 Uiso calc R 1
C C15 1.0502(3) 0.6805(3) 0.1592(2) 0.0160(9) Uani d . 1
H H15 1.0114 0.6828 0.1099 0.019 Uiso calc R 1
C C16 1.4283(3) 0.6742(6) 0.4430(3) 0.0472(16) Uani d . 1
H H16 1.4462 0.6090 0.4761 0.057 Uiso calc R 1
C C17 1.3634(3) 0.6534(5) 0.3728(3) 0.0376(12) Uani d . 1
H H17 1.3389 0.5774 0.3603 0.045 Uiso calc R 1
C C18 1.3377(3) 0.7499(4) 0.3236(2) 0.0238(10) Uani d . 1
C C19 1.3794(3) 0.8621(5) 0.3451(3) 0.0342(12) Uani d . 1
H H19 1.3654 0.9286 0.3128 0.041 Uiso calc R 1
C C20 1.4403(3) 0.8694(6) 0.4146(3) 0.0489(16) Uani d . 1
H H20 1.4671 0.9436 0.4285 0.059 Uiso calc R 1
C C21 0.8941(2) 0.6499(4) 0.4072(2) 0.0157(8) Uani d . 1
C C22 0.8732(3) 0.7556(4) 0.4357(2) 0.0218(9) Uani d . 1
H H22 0.8664 0.8268 0.4077 0.026 Uiso calc R 1
C C23 0.8625(3) 0.7565(4) 0.5055(2) 0.0217(9) Uani d . 1
H H23 0.8475 0.8282 0.5235 0.026 Uiso calc R 1
C C24 0.8736(2) 0.6528(4) 0.5489(2) 0.0164(8) Uani d . 1
C C25 0.8957(3) 0.5464(4) 0.5212(2) 0.0233(10) Uani d . 1
H H25 0.9048 0.4761 0.5502 0.028 Uiso calc R 1
C C26 0.9042(3) 0.5447(4) 0.4500(2) 0.0207(9) Uani d . 1
H H26 0.9169 0.4724 0.4309 0.025 Uiso calc R 1
C C27 0.9029(2) 0.6480(4) 0.3309(2) 0.0138(8) Uani d . 1
C C28 0.8570(2) 0.6560(4) 0.6235(2) 0.0162(8) Uani d . 1
C C31 0.9124(3) 0.3975(4) 0.1706(2) 0.0192(9) Uani d . 1
H H31 0.9433 0.4073 0.2220 0.023 Uiso calc R 1
C C32 0.8987(3) 0.2815(4) 0.1417(2) 0.0200(9) Uani d . 1
H H32 0.9175 0.2159 0.1743 0.024 Uiso calc R 1
C C33 0.8576(2) 0.2617(3) 0.0654(2) 0.0154(8) Uani d . 1
C C34 0.8301(2) 0.3659(3) 0.0207(2) 0.0171(9) Uani d . 1
H H34 0.8032 0.3584 -0.0316 0.020 Uiso calc R 1
C C35 0.8425(3) 0.4797(3) 0.0536(2) 0.0157(9) Uani d . 1
C C36 0.9312(2) -0.1059(3) 0.1603(2) 0.0163(8) Uani d . 1
H H36 0.9755 -0.1210 0.2052 0.020 Uiso calc R 1
C C37 0.9237(2) 0.0090(3) 0.1299(2) 0.0178(9) Uani d . 1
H H37 0.9634 0.0679 0.1531 0.021 Uiso calc R 1
C C38 0.8561(2) 0.0363(3) 0.0640(2) 0.0148(8) Uani d . 1
C C39 0.8039(2) -0.0605(4) 0.0296(2) 0.0156(8) Uani d . 1
H H39 0.7600 -0.0487 -0.0161 0.019 Uiso calc R 1
C C40 0.8171(2) -0.1734(3) 0.0629(2) 0.0151(8) Uani d . 1
H H40 0.7816 -0.2362 0.0383 0.018 Uiso calc R 1

loop_
_atom_site_aniso_label
_atom_site_aniso_U_11
_atom_site_aniso_U_22
_atom_site_aniso_U_33
_atom_site_aniso_U_12
_atom_site_aniso_U_13
_atom_site_aniso_U_23
Ni1 0.0145(3) 0.0100(2) 0.0120(2) -0.0003(2) 0.00601(19) -0.0002(2)
O1 0.0243(16) 0.0161(15) 0.0179(15) 0.0015(12) 0.0118(13) -0.0024(12)
O2 0.0253(16) 0.0154(15) 0.0184(15) -0.0014(12) 0.0115(13) 0.0008(12)
O3 0.0186(16) 0.0465(19) 0.0155(15) -0.0040(15) 0.0072(12) -0.0053(14)
O4 0.0215(16) 0.0316(18) 0.0144(15) -0.0036(13) 0.0036(13) 0.0033(12)
N1 0.0184(18) 0.0145(16) 0.0196(18) 0.0000(15) 0.0086(15) 0.0005(14)
N2 0.0139(17) 0.021(2) 0.0227(19) -0.0001(14) 0.0087(15) -0.0023(15)
N3 0.026(2) 0.034(3) 0.045(3) -0.0097(19) -0.002(2) 0.007(2)
N4 0.0202(18) 0.0108(15) 0.0146(16) 0.0015(14) 0.0057(14) 0.0004(14)
N5 0.0161(19) 0.041(2) 0.0141(18) -0.0029(16) 0.0062(16) 0.0051(17)
N6 0.026(3) 0.117(5) 0.022(2) -0.021(3) 0.010(2) 0.005(3)
N7 0.0145(17) 0.0139(17) 0.0146(17) 0.0015(13) 0.0058(14) -0.0001(13)
N8 0.0219(18) 0.0119(16) 0.0141(17) -0.0014(15) 0.0029(15) -0.0012(15)
N9 0.0160(18) 0.0104(16) 0.0146(17) 0.0006(13) 0.0056(14) 0.0013(13)
C1 0.016(2) 0.014(2) 0.023(2) 0.0036(16) 0.0073(18) -0.0012(17)
C2 0.017(2) 0.012(2) 0.022(2) -0.0012(16) 0.0085(18) -0.0025(16)
C3 0.015(2) 0.019(2) 0.0123(19) 0.0008(17) 0.0055(16) 0.0020(16)
C4 0.017(2) 0.015(2) 0.019(2) 0.0069(17) 0.0077(18) 0.0011(16)
C5 0.020(2) 0.012(2) 0.025(2) 0.0002(16) 0.0114(19) -0.0003(17)
C6 0.019(2) 0.040(3) 0.041(3) -0.006(2) 0.006(2) 0.016(3)
C7 0.014(2) 0.030(3) 0.030(2) 0.0020(18) 0.0075(19) 0.009(2)
C8 0.017(2) 0.021(2) 0.020(2) -0.0024(17) 0.0013(18) 0.0026(17)
C9 0.022(2) 0.034(3) 0.025(2) -0.002(2) 0.003(2) -0.001(2)
C10 0.035(3) 0.034(3) 0.025(3) -0.002(2) -0.002(2) -0.001(2)
C11 0.017(2) 0.026(2) 0.016(2) -0.0007(19) 0.0054(17) 0.0091(18)
C12 0.017(2) 0.034(3) 0.015(2) -0.0015(19) 0.0050(18) 0.0043(18)
C13 0.014(2) 0.021(2) 0.017(2) 0.0014(17) 0.0059(17) 0.0039(17)
C14 0.021(2) 0.026(2) 0.014(2) 0.0011(18) 0.0096(18) 0.0007(17)
C15 0.020(2) 0.018(2) 0.0088(19) 0.0036(16) 0.0032(17) -0.0012(15)
C16 0.028(3) 0.084(5) 0.035(3) 0.014(3) 0.017(3) 0.027(3)
C17 0.025(3) 0.059(3) 0.032(3) 0.006(3) 0.014(2) 0.020(3)
C18 0.012(2) 0.046(3) 0.016(2) 0.000(2) 0.0077(18) 0.002(2)
C19 0.022(2) 0.059(3) 0.025(2) -0.002(2) 0.013(2) 0.004(2)
C20 0.035(3) 0.086(5) 0.027(3) -0.024(3) 0.012(2) -0.015(3)
C21 0.016(2) 0.021(2) 0.0129(19) -0.0013(18) 0.0088(16) -0.0002(17)
C22 0.029(2) 0.018(2) 0.020(2) -0.0030(19) 0.0115(19) 0.0008(17)
C23 0.031(3) 0.016(2) 0.025(2) -0.0008(18) 0.017(2) -0.0022(17)
C24 0.0128(19) 0.026(2) 0.0113(19) 0.0012(18) 0.0048(16) -0.0006(17)
C25 0.033(3) 0.022(2) 0.016(2) 0.0079(19) 0.0102(19) 0.0033(18)
C26 0.030(2) 0.020(2) 0.016(2) 0.0067(19) 0.0119(19) 0.0014(17)
C27 0.0129(19) 0.0157(19) 0.0136(19) -0.0024(17) 0.0059(15) -0.0004(17)
C28 0.018(2) 0.0130(19) 0.017(2) 0.0000(17) 0.0054(17) 0.0000(17)
C31 0.027(2) 0.019(2) 0.011(2) 0.0086(18) 0.0068(18) -0.0002(17)
C32 0.032(3) 0.0091(19) 0.016(2) 0.0035(17) 0.0051(19) 0.0006(16)
C33 0.017(2) 0.013(2) 0.017(2) -0.0007(16) 0.0071(18) -0.0017(16)
C34 0.023(2) 0.015(2) 0.0122(19) 0.0026(17) 0.0044(17) 0.0016(16)
C35 0.022(2) 0.015(2) 0.011(2) 0.0010(17) 0.0067(17) 0.0003(15)
C36 0.014(2) 0.0149(19) 0.017(2) 0.0009(16) 0.0016(17) 0.0009(16)
C37 0.014(2) 0.014(2) 0.023(2) -0.0025(16) 0.0030(18) -0.0040(17)
C38 0.020(2) 0.012(2) 0.015(2) 0.0018(16) 0.0091(17) -0.0012(16)
C39 0.014(2) 0.020(2) 0.0107(19) -0.0014(17) 0.0019(16) -0.0012(16)
C40 0.014(2) 0.012(2) 0.019(2) -0.0020(15) 0.0057(17) -0.0051(15)

loop_
_atom_type_symbol
_atom_type_description
_atom_type_scat_dispersion_real
_atom_type_scat_dispersion_imag
_atom_type_scat_source
C C 0.0033 0.0016 'International Tables Vol C Tables 4.2.6.8 and 6.1.1.4'
H H 0.0000 0.0000 'International Tables Vol C Tables 4.2.6.8 and 6.1.1.4'
N N 0.0061 0.0033 'International Tables Vol C Tables 4.2.6.8 and 6.1.1.4'
O O 0.0106 0.0060 'International Tables Vol C Tables 4.2.6.8 and 6.1.1.4'
Ni Ni 0.3393 1.1124 'International Tables Vol C Tables 4.2.6.8 and 6.1.1.4'

loop_
_geom_angle_atom_site_label_1
_geom_angle_atom_site_label_2
_geom_angle_atom_site_label_3
_geom_angle_site_symmetry_1
_geom_angle_site_symmetry_3
_geom_angle
N9 Ni1 N7 1_565 . 108.93(12)
N9 Ni1 N4 1_565 . 89.61(13)
N7 Ni1 N4 . . 88.43(12)
N9 Ni1 N1 1_565 . 91.35(13)
N7 Ni1 N1 . . 92.26(13)
N4 Ni1 N1 . . 178.57(13)
N9 Ni1 O2 1_565 . 94.13(11)
N7 Ni1 O2 . . 156.80(11)
N4 Ni1 O2 . . 94.28(11)
N1 Ni1 O2 . . 84.59(12)
N9 Ni1 O1 1_565 . 155.65(11)
N7 Ni1 O1 . . 95.30(11)
N4 Ni1 O1 . . 93.49(11)
N1 Ni1 O1 . . 85.20(11)
O2 Ni1 O1 . . 61.56(10)
N9 Ni1 C27 1_565 . 125.00(13)
N7 Ni1 C27 . . 125.69(13)
N4 Ni1 C27 . . 97.17(12)
N1 Ni1 C27 . . 81.41(12)
O2 Ni1 C27 . . 31.11(11)
O1 Ni1 C27 . . 30.65(11)
C27 O1 Ni1 . . 88.2(2)
C27 O2 Ni1 . . 89.4(2)
C5 N1 C1 . . 115.9(3)
C5 N1 Ni1 . . 123.7(3)
C1 N1 Ni1 . . 119.5(3)
C3 N2 C8 . . 125.5(3)
C3 N2 H2N . . 119(3)
C8 N2 H2N . . 114(3)
C6 N3 C10 . . 115.6(4)
C11 N4 C15 . . 115.4(3)
C11 N4 Ni1 . . 123.9(3)
C15 N4 Ni1 . . 119.9(3)
C13 N5 C18 . . 125.0(3)
C13 N5 H5N . . 113(3)
C18 N5 H5N . . 120(3)
C16 N6 C20 . . 116.1(5)
C31 N7 C35 . . 116.8(3)
C31 N7 Ni1 . . 111.7(2)
C35 N7 Ni1 . . 130.6(3)
C38 N8 C33 . . 128.0(3)
C38 N8 H8N . . 114(3)
C33 N8 H8N . . 116(3)
C40 N9 C36 . . 116.1(3)
C40 N9 Ni1 . 1_545 127.9(3)
C36 N9 Ni1 . 1_545 115.5(3)
N1 C1 C2 . . 124.5(4)
N1 C1 H1 . . 117.8
C2 C1 H1 . . 117.8
C1 C2 C3 . . 118.8(4)
C1 C2 H2 . . 120.6
C3 C2 H2 . . 120.6
N2 C3 C2 . . 122.6(4)
N2 C3 C4 . . 119.9(3)
C2 C3 C4 . . 117.4(3)
C5 C4 C3 . . 119.1(4)
C5 C4 H4 . . 120.4
C3 C4 H4 . . 120.4
N1 C5 C4 . . 124.1(4)
N1 C5 H5 . . 117.9
C4 C5 H5 . . 117.9
N3 C6 C7 . . 124.6(5)
N3 C6 H6 . . 117.7
C7 C6 H6 . . 117.7
C6 C7 C8 . . 119.1(5)
C6 C7 H7 . . 120.4
C8 C7 H7 . . 120.4
C7 C8 C9 . . 116.8(4)
C7 C8 N2 . . 119.1(4)
C9 C8 N2 . . 123.9(4)
C10 C9 C8 . . 119.2(4)
C10 C9 H9 . . 120.4
C8 C9 H9 . . 120.4
N3 C10 C9 . . 124.7(5)
N3 C10 H10 . . 117.7
C9 C10 H10 . . 117.7
N4 C11 C12 . . 125.1(4)
N4 C11 H11 . . 117.5
C12 C11 H11 . . 117.5
C11 C12 C13 . . 119.0(4)
C11 C12 H12 . . 120.5
C13 C12 H12 . . 120.5
N5 C13 C12 . . 124.1(4)
N5 C13 C14 . . 119.6(4)
C12 C13 C14 . . 116.3(4)
C15 C14 C13 . . 119.9(4)
C15 C14 H14 . . 120.1
C13 C14 H14 . . 120.1
N4 C15 C14 . . 124.2(4)
N4 C15 H15 . . 117.9
C14 C15 H15 . . 117.9
N6 C16 C17 . . 124.6(5)
N6 C16 H16 . . 117.7
C17 C16 H16 . . 117.7
C18 C17 C16 . . 117.5(5)
C18 C17 H17 . . 121.3
C16 C17 H17 . . 121.3
C17 C18 N5 . . 122.3(4)
C17 C18 C19 . . 118.4(4)
N5 C18 C19 . . 119.3(4)
C20 C19 C18 . . 117.8(5)
C20 C19 H19 . . 121.1
C18 C19 H19 . . 121.1
N6 C20 C19 . . 125.6(6)
N6 C20 H20 . . 117.2
C19 C20 H20 . . 117.2
C22 C21 C26 . . 118.8(3)
C22 C21 C27 . . 120.5(4)
C26 C21 C27 . . 120.7(4)
C21 C22 C23 . . 120.6(4)
C21 C22 H22 . . 119.7
C23 C22 H22 . . 119.7
C24 C23 C22 . . 121.0(4)
C24 C23 H23 . . 119.5
C22 C23 H23 . . 119.5
C23 C24 C25 . . 118.9(4)
C23 C24 C28 . . 119.4(4)
C25 C24 C28 . . 121.6(4)
C24 C25 C26 . . 120.1(4)
C24 C25 H25 . . 119.9
C26 C25 H25 . . 119.9
C21 C26 C25 . . 120.6(4)
C21 C26 H26 . . 119.7
C25 C26 H26 . . 119.7
O1 C27 O2 . . 120.0(3)
O1 C27 C21 . . 120.4(3)
O2 C27 C21 . . 119.6(3)
O1 C27 Ni1 . . 61.11(19)
O2 C27 Ni1 . . 59.51(18)
C21 C27 Ni1 . . 170.9(3)
O4 C28 O3 . . 125.4(4)
O4 C28 C24 . . 118.5(3)
O3 C28 C24 . . 116.1(3)
N7 C31 C32 . . 123.5(4)
N7 C31 H31 . . 118.3
C32 C31 H31 . . 118.3
C33 C32 C31 . . 120.8(4)
C33 C32 H32 . . 119.6
C31 C32 H32 . . 119.6
C32 C33 N8 . . 125.7(4)
C32 C33 C34 . . 115.7(3)
N8 C33 C34 . . 118.5(3)
C35 C34 C33 . . 120.7(4)
C35 C34 H34 . . 119.7
C33 C34 H34 . . 119.7
N7 C35 C34 . . 122.4(3)
N9 C36 C37 . . 124.2(4)
N9 C36 H36 . . 117.9
C37 C36 H36 . . 117.9
C36 C37 C38 . . 119.5(4)
C36 C37 H37 . . 120.2
C38 C37 H37 . . 120.2
N8 C38 C39 . . 118.8(4)
N8 C38 C37 . . 125.1(4)
C39 C38 C37 . . 116.1(3)
C40 C39 C38 . . 120.4(4)
C40 C39 H39 . . 119.8
C38 C39 H39 . . 119.8
N9 C40 C39 . . 123.5(4)
N9 C40 H40 . . 118.2
C39 C40 H40 . . 118.2

loop_
_geom_bond_atom_site_label_1
_geom_bond_atom_site_label_2
_geom_bond_site_symmetry_2
_geom_bond_distance
Ni1 N9 1_565 2.075(3)
Ni1 N7 . 2.075(3)
Ni1 N4 . 2.108(3)
Ni1 N1 . 2.125(3)
Ni1 O2 . 2.130(3)
Ni1 O1 . 2.165(3)
Ni1 C27 . 2.472(4)
O1 C27 . 1.261(4)
O2 C27 . 1.277(4)
O3 C28 . 1.253(5)
O4 C28 . 1.250(5)
N1 C5 . 1.343(5)
N1 C1 . 1.349(5)
N2 C3 . 1.379(5)
N2 C8 . 1.410(5)
N2 H2N . 0.99(5)
N3 C6 . 1.327(6)
N3 C10 . 1.334(6)
N4 C11 . 1.337(5)
N4 C15 . 1.340(5)
N5 C13 . 1.379(5)
N5 C18 . 1.403(5)
N5 H5N . 0.94(5)
N6 C16 . 1.314(8)
N6 C20 . 1.334(7)
N7 C31 . 1.341(5)
N7 C35 . 1.348(5)
N8 C38 . 1.381(5)
N8 C33 . 1.389(5)
N8 H8N . 0.91(4)
N9 C40 . 1.340(5)
N9 C36 . 1.348(5)
N9 Ni1 1_545 2.075(3)
C1 C2 . 1.375(5)
C1 H1 . 0.9300
C2 C3 . 1.390(5)
C2 H2 . 0.9300
C3 C4 . 1.409(5)
C4 C5 . 1.368(5)
C4 H4 . 0.9300
C5 H5 . 0.9300
C6 C7 . 1.380(6)
C6 H6 . 0.9300
C7 C8 . 1.388(6)
C7 H7 . 0.9300
C8 C9 . 1.391(6)
C9 C10 . 1.372(6)
C9 H9 . 0.9300
C10 H10 . 0.9300
C11 C12 . 1.372(6)
C11 H11 . 0.9300
C12 C13 . 1.395(5)
C12 H12 . 0.9300
C13 C14 . 1.403(5)
C14 C15 . 1.365(5)
C14 H14 . 0.9300
C15 H15 . 0.9300
C16 C17 . 1.412(7)
C16 H16 . 0.9300
C17 C18 . 1.378(6)
C17 H17 . 0.9300
C18 C19 . 1.416(7)
C19 C20 . 1.357(7)
C19 H19 . 0.9300
C20 H20 . 0.9300
C21 C22 . 1.382(6)
C21 C26 . 1.389(5)
C21 C27 . 1.487(5)
C22 C23 . 1.383(6)
C22 H22 . 0.9300
C23 C24 . 1.379(6)
C23 H23 . 0.9300
C24 C25 . 1.389(6)
C24 C28 . 1.520(5)
C25 C26 . 1.391(5)
C25 H25 . 0.9300
C26 H26 . 0.9300
C31 C32 . 1.379(5)
C31 H31 . 0.9300
C32 C33 . 1.374(5)
C32 H32 . 0.9300
C33 C34 . 1.406(5)
C34 C35 . 1.384(5)
C34 H34 . 0.9300
C36 C37 . 1.378(5)
C36 H36 . 0.9300
C37 C38 . 1.399(5)
C37 H37 . 0.9300
C38 C39 . 1.397(5)
C39 C40 . 1.379(5)
C39 H39 . 0.9300
C40 H40 . 0.9300

loop_
_geom_hbond_atom_site_label_D
_geom_hbond_atom_site_label_H
_geom_hbond_atom_site_label_A
_geom_hbond_site_symmetry_A
_geom_hbond_distance_DH
_geom_hbond_distance_HA
_geom_hbond_distance_DA
_geom_hbond_angle_DHA
N2 H2N O4 4_575 0.99(5) 1.83(5) 2.793(4) 164(4)
N5 H5N O3 4_675 0.94(5) 1.93(5) 2.874(5) 177(4)
N8 H8N O3 2_645 0.91(4) 1.93(5) 2.841(4) 179(4)

loop_
_geom_torsion_atom_site_label_1
_geom_torsion_atom_site_label_2
_geom_torsion_atom_site_label_3
_geom_torsion_atom_site_label_4
_geom_torsion_site_symmetry_1
_geom_torsion
N9 Ni1 O1 C27 1_565 1.4(4)
N7 Ni1 O1 C27 . -173.1(2)
N4 Ni1 O1 C27 . 98.2(2)
N1 Ni1 O1 C27 . -81.2(2)
O2 Ni1 O1 C27 . 5.2(2)
N9 Ni1 O2 C27 1_565 173.3(2)
N7 Ni1 O2 C27 . -0.8(4)
N4 Ni1 O2 C27 . -96.8(2)
N1 Ni1 O2 C27 . 82.3(2)
O1 Ni1 O2 C27 . -5.1(2)
N9 Ni1 N1 C5 1_565 -38.6(3)
N7 Ni1 N1 C5 . -147.6(3)
O2 Ni1 N1 C5 . 55.4(3)
O1 Ni1 N1 C5 . 117.3(3)
C27 Ni1 N1 C5 . 86.6(3)
N9 Ni1 N1 C1 1_565 152.6(3)
N7 Ni1 N1 C1 . 43.6(3)
O2 Ni1 N1 C1 . -113.4(3)
O1 Ni1 N1 C1 . -51.6(3)
C27 Ni1 N1 C1 . -82.2(3)
N9 Ni1 N4 C11 1_565 130.0(3)
N7 Ni1 N4 C11 . -121.0(3)
O2 Ni1 N4 C11 . 35.9(3)
O1 Ni1 N4 C11 . -25.8(3)
C27 Ni1 N4 C11 . 4.7(3)
N9 Ni1 N4 C15 1_565 -39.2(3)
N7 Ni1 N4 C15 . 69.8(3)
O2 Ni1 N4 C15 . -133.3(3)
O1 Ni1 N4 C15 . 165.0(3)
C27 Ni1 N4 C15 . -164.4(3)
N9 Ni1 N7 C31 1_565 164.7(3)
N4 Ni1 N7 C31 . 75.6(3)
N1 Ni1 N7 C31 . -103.1(3)
O2 Ni1 N7 C31 . -21.6(5)
O1 Ni1 N7 C31 . -17.7(3)
C27 Ni1 N7 C31 . -22.1(3)
N9 Ni1 N7 C35 1_565 -27.1(4)
N4 Ni1 N7 C35 . -116.1(3)
N1 Ni1 N7 C35 . 65.1(3)
O2 Ni1 N7 C35 . 146.7(3)
O1 Ni1 N7 C35 . 150.5(3)
C27 Ni1 N7 C35 . 146.2(3)
C5 N1 C1 C2 . 2.1(6)
Ni1 N1 C1 C2 . 171.7(3)
N1 C1 C2 C3 . 1.3(6)
C8 N2 C3 C2 . -34.4(6)
C8 N2 C3 C4 . 149.3(4)
C1 C2 C3 N2 . -179.9(4)
C1 C2 C3 C4 . -3.5(6)
N2 C3 C4 C5 . 179.0(4)
C2 C3 C4 C5 . 2.5(6)
C1 N1 C5 C4 . -3.2(6)
Ni1 N1 C5 C4 . -172.3(3)
C3 C4 C5 N1 . 0.9(6)
C10 N3 C6 C7 . 0.5(7)
N3 C6 C7 C8 . 0.1(7)
C6 C7 C8 C9 . -0.8(6)
C6 C7 C8 N2 . 173.9(4)
C3 N2 C8 C7 . 164.6(4)
C3 N2 C8 C9 . -21.1(6)
C7 C8 C9 C10 . 0.9(6)
N2 C8 C9 C10 . -173.5(4)
C6 N3 C10 C9 . -0.4(7)
C8 C9 C10 N3 . -0.3(7)
C15 N4 C11 C12 . 1.6(6)
Ni1 N4 C11 C12 . -168.0(3)
N4 C11 C12 C13 . 2.1(7)
C18 N5 C13 C12 . -2.9(7)
C18 N5 C13 C14 . 174.4(4)
C11 C12 C13 N5 . 173.2(4)
C11 C12 C13 C14 . -4.2(6)
N5 C13 C14 C15 . -174.7(4)
C12 C13 C14 C15 . 2.9(6)
C11 N4 C15 C14 . -3.1(6)
Ni1 N4 C15 C14 . 167.0(3)
C13 C14 C15 N4 . 0.8(6)
C20 N6 C16 C17 . -2.7(8)
N6 C16 C17 C18 . 0.7(8)
C16 C17 C18 N5 . -179.3(4)
C16 C17 C18 C19 . 1.9(6)
C13 N5 C18 C17 . 57.8(6)
C13 N5 C18 C19 . -123.4(5)
C17 C18 C19 C20 . -2.5(6)
N5 C18 C19 C20 . 178.7(4)
C16 N6 C20 C19 . 2.1(8)
C18 C19 C20 N6 . 0.5(8)
C26 C21 C22 C23 . -0.1(6)
C27 C21 C22 C23 . 177.9(4)
C21 C22 C23 C24 . 1.1(7)
C22 C23 C24 C25 . -0.3(6)
C22 C23 C24 C28 . -177.0(4)
C23 C24 C25 C26 . -1.5(6)
C28 C24 C25 C26 . 175.1(4)
C22 C21 C26 C25 . -1.7(6)
C27 C21 C26 C25 . -179.7(4)
C24 C25 C26 C21 . 2.5(7)
Ni1 O1 C27 O2 . -8.8(3)
Ni1 O1 C27 C21 . 169.6(3)
Ni1 O2 C27 O1 . 9.0(4)
Ni1 O2 C27 C21 . -169.5(3)
C22 C21 C27 O1 . -167.8(4)
C26 C21 C27 O1 . 10.2(6)
C22 C21 C27 O2 . 10.7(6)
C26 C21 C27 O2 . -171.3(4)
N9 Ni1 C27 O1 1_565 -179.3(2)
N7 Ni1 C27 O1 . 8.5(3)
N4 Ni1 C27 O1 . -84.7(2)
N1 Ni1 C27 O1 . 95.1(2)
O2 Ni1 C27 O1 . -171.1(4)
N9 Ni1 C27 O2 1_565 -8.2(3)
N7 Ni1 C27 O2 . 179.6(2)
N4 Ni1 C27 O2 . 86.4(2)
N1 Ni1 C27 O2 . -93.8(2)
O1 Ni1 C27 O2 . 171.1(4)
C23 C24 C28 O4 . -95.8(5)
C25 C24 C28 O4 . 87.6(5)
C23 C24 C28 O3 . 82.8(5)
C25 C24 C28 O3 . -93.8(5)
C35 N7 C31 C32 . -3.2(6)
Ni1 N7 C31 C32 . 166.8(3)
N7 C31 C32 C33 . 3.7(7)
C31 C32 C33 N8 . -178.6(4)
C31 C32 C33 C34 . -1.1(6)
C38 N8 C33 C32 . 1.0(7)
C38 N8 C33 C34 . -176.5(4)
C32 C33 C34 C35 . -1.8(6)
N8 C33 C34 C35 . 176.0(4)
C31 N7 C35 C34 . 0.2(6)
Ni1 N7 C35 C34 . -167.5(3)
C33 C34 C35 N7 . 2.3(6)
C40 N9 C36 C37 . 2.3(6)
Ni1 N9 C36 C37 1_545 -170.0(3)
N9 C36 C37 C38 . 2.4(6)
C33 N8 C38 C39 . 152.2(4)
C33 N8 C38 C37 . -29.4(6)
C36 C37 C38 N8 . 176.2(4)
C36 C37 C38 C39 . -5.4(6)
N8 C38 C39 C40 . -177.5(3)
C37 C38 C39 C40 . 4.0(6)
C36 N9 C40 C39 . -3.8(6)
Ni1 N9 C40 C39 1_545 167.4(3)
C38 C39 C40 N9 . 0.7(6)
